data_7112481
loop_
_publ_author_name
'Grau, Michaela'
'Rigodanza, Francesco'
'White, Andrew J. P.'
'Sorar\`u, Antonio'
'Carraro, Mauro'
'Bonchio, Marcella'
'Britovsek, George J. P.'

_publ_section_title
;
 Ligand tuning of single-site manganese-based catalytic antioxidants
 with dual superoxide dismutase and catalase activity
;
_journal_coden_ASTM CHCOFS
_journal_issue 35
_journal_name_full
;
 Chemical Communications (Cambridge, United Kingdom)
;
_journal_page_first 4607
_journal_page_last 4609
_journal_paper_doi 10.1039/c4cc00758a
_journal_volume 50
_journal_year 2014
_chemical_formula_moiety 'C21 H25 Cl2 Mn N5, C H2 Cl2'
_chemical_formula_sum 'C22 H27 Cl4 Mn N5'
_chemical_formula_weight 558.23
_space_group_IT_number 61
_symmetry_cell_setting orthorhombic
_symmetry_space_group_name_Hall '-P 2ac 2ab'
_symmetry_space_group_name_H-M 'P b c a'
_atom_sites_solution_hydrogens geom
_atom_sites_solution_primary direct
_atom_sites_solution_secondary difmap
_audit_creation_method SHELXL-97
_cell_angle_alpha 90.00
_cell_angle_beta 90.00
_cell_angle_gamma 90.00
_cell_formula_units_Z 8
_cell_length_a 15.97620(17)
_cell_length_b 15.10805(17)
_cell_length_c 21.3826(2)
_cell_measurement_reflns_used 23171
_cell_measurement_temperature 173
_cell_measurement_theta_max 32.6832
_cell_measurement_theta_min 2.8521
_cell_volume 5161.10(9)
_computing_cell_refinement 'CrysAlis RED, Oxford Diffraction Ltd'
_computing_data_collection 'CrysAlis CCD, Oxford Diffraction Ltd'
_computing_data_reduction 'CrysAlis RED, Oxford Diffraction Ltd'
_computing_molecular_graphics 'Bruker SHELXTL'
_computing_publication_material 'Bruker SHELXTL'
_computing_structure_refinement 'SHELXL-97 (Sheldrick, 1997)'
_computing_structure_solution 'SHELXS-97 (Sheldrick, 1990)'
_diffrn_ambient_temperature 173
_diffrn_detector_area_resol_mean 15.9825
_diffrn_measured_fraction_theta_full 0.986
_diffrn_measured_fraction_theta_max 0.949
_diffrn_measurement_device_type 'OD Xcalibur 3'
_diffrn_measurement_method 'omega scans'
_diffrn_radiation_monochromator graphite
_diffrn_radiation_source 'Enhance (Mo) X-ray Source'
_diffrn_radiation_type MoK\a
_diffrn_radiation_wavelength 0.71073
_diffrn_reflns_av_R_equivalents 0.0257
_diffrn_reflns_av_sigmaI/netI 0.0187
_diffrn_reflns_limit_h_max 23
_diffrn_reflns_limit_h_min -23
_diffrn_reflns_limit_k_max 21
_diffrn_reflns_limit_k_min -22
_diffrn_reflns_limit_l_max 30
_diffrn_reflns_limit_l_min -29
_diffrn_reflns_number 57742
_diffrn_reflns_theta_full 32.00
_diffrn_reflns_theta_max 32.76
_diffrn_reflns_theta_min 3.13
_exptl_absorpt_coefficient_mu 0.946
_exptl_absorpt_correction_T_max 0.830
_exptl_absorpt_correction_T_min 0.712
_exptl_absorpt_correction_type analytical
_exptl_absorpt_process_details
; 
CrysAlisPro, Agilent Technologies, 
Version 1.171.35.15 (release 03-08-2011 CrysAlis171 .NET) 
(compiled Aug  3 2011,13:03:54) 
Analytical numeric absorption correction using a multifaceted crystal 
model based on expressions derived by R.C. Clark & J.S. Reid. 
(Clark, R. C. & Reid, J. S. (1995). Acta Cryst. A51, 887-897) 
;
_exptl_crystal_colour Colourless
_exptl_crystal_density_diffrn 1.437
_exptl_crystal_density_method 'not measured'
_exptl_crystal_description blocks
_exptl_crystal_F_000 2296
_exptl_crystal_size_max 0.52
_exptl_crystal_size_mid 0.34
_exptl_crystal_size_min 0.30
_refine_diff_density_max 0.971
_refine_diff_density_min -0.513
_refine_diff_density_rms 0.068
_refine_ls_extinction_method none
_refine_ls_goodness_of_fit_ref 1.087
_refine_ls_hydrogen_treatment constr
_refine_ls_matrix_type full
_refine_ls_number_parameters 342
_refine_ls_number_reflns 9061
_refine_ls_number_restraints 124
_refine_ls_restrained_S_all 1.118
_refine_ls_R_factor_all 0.0467
_refine_ls_R_factor_gt 0.0349
_refine_ls_shift/su_max 0.001
_refine_ls_shift/su_mean 0.000
_refine_ls_structure_factor_coef Fsqd
_refine_ls_weighting_details 'calc w=1/[\s^2^(Fo^2^)+(0.0453P)^2^+2.7041P] where P=(Fo^2^+2Fc^2^)/3'
_refine_ls_weighting_scheme calc
_refine_ls_wR_factor_gt 0.0908
_refine_ls_wR_factor_ref 0.0976
_reflns_number_gt 7581
_reflns_number_total 9061
_reflns_threshold_expression >2sigma(I)
_cod_data_source_file c4cc00758a2.cif
_cod_data_source_block '[Mn(1)Cl2]'
_cod_original_sg_symbol_H-M Pbca
_cod_database_code 7112481

loop_
_symmetry_equiv_pos_as_xyz
'x, y, z'
'-x+1/2, -y, z+1/2'
'-x, y+1/2, -z+1/2'
'x+1/2, -y+1/2, -z'
'-x, -y, -z'
'x-1/2, y, -z-1/2'
'x, -y-1/2, z-1/2'
'-x-1/2, y-1/2, z'

loop_
_atom_site_label
_atom_site_type_symbol
_atom_site_fract_x
_atom_site_fract_y
_atom_site_fract_z
_atom_site_U_iso_or_equiv
_atom_site_adp_type
_atom_site_occupancy
_atom_site_symmetry_multiplicity
_atom_site_calc_flag
_atom_site_refinement_flags
_atom_site_disorder_assembly
_atom_site_disorder_group
Mn Mn 0.367807(12) 0.262119(13) 0.595932(9) 0.01535(5) Uani 1 1 d . . .
Cl1 Cl 0.28191(2) 0.17101(2) 0.520386(16) 0.02692(8) Uani 1 1 d . . .
Cl2 Cl 0.45417(2) 0.34529(2) 0.676232(15) 0.02277(7) Uani 1 1 d . . .
N1 N 0.40325(7) 0.36111(7) 0.51857(5) 0.01755(19) Uani 1 1 d . . .
C2 C 0.45018(8) 0.33573(9) 0.46981(6) 0.0198(2) Uani 1 1 d . . .
C3 C 0.47073(10) 0.39369(10) 0.42168(7) 0.0254(3) Uani 1 1 d . . .
H3A H 0.5053 0.3748 0.3881 0.031 Uiso 1 1 calc R . .
C4 C 0.43983(10) 0.47955(10) 0.42351(7) 0.0271(3) Uani 1 1 d . . .
H4A H 0.4527 0.5202 0.3910 0.032 Uiso 1 1 calc R . .
C5 C 0.38997(9) 0.50529(9) 0.47348(7) 0.0235(3) Uani 1 1 d . . .
H5A H 0.3670 0.5632 0.4752 0.028 Uiso 1 1 calc R . .
C6 C 0.37431(8) 0.44459(8) 0.52100(6) 0.0186(2) Uani 1 1 d . . .
C7 C 0.47650(10) 0.23968(9) 0.47016(6) 0.0231(3) Uani 1 1 d . . .
H7A H 0.4330 0.2033 0.4496 0.028 Uiso 1 1 calc R . .
H7B H 0.5293 0.2328 0.4464 0.028 Uiso 1 1 calc R . .
N8 N 0.48880(7) 0.20896(7) 0.53462(5) 0.0198(2) Uani 1 1 d . . .
C9 C 0.48734(10) 0.11209(9) 0.53861(6) 0.0237(3) Uani 1 1 d . . .
H9A H 0.5396 0.0877 0.5207 0.028 Uiso 1 1 calc R . .
H9B H 0.4396 0.0888 0.5141 0.028 Uiso 1 1 calc R . .
C10 C 0.47911(9) 0.08341(9) 0.60579(6) 0.0214(2) Uani 1 1 d . . .
N11 N 0.42776(7) 0.13255(7) 0.64159(5) 0.0207(2) Uani 1 1 d . . .
C12 C 0.41997(9) 0.11038(10) 0.70218(6) 0.0244(3) Uani 1 1 d . . .
H12A H 0.3852 0.1458 0.7281 0.029 Uiso 1 1 calc R . .
C13 C 0.46032(10) 0.03825(11) 0.72867(7) 0.0290(3) Uani 1 1 d . . .
H13A H 0.4524 0.0241 0.7716 0.035 Uiso 1 1 calc R . .
C14 C 0.51229(11) -0.01271(11) 0.69155(8) 0.0317(3) Uani 1 1 d . . .
H14A H 0.5404 -0.0627 0.7083 0.038 Uiso 1 1 calc R . .
C15 C 0.52244(10) 0.01072(10) 0.62929(8) 0.0287(3) Uani 1 1 d . . .
H15A H 0.5586 -0.0225 0.6030 0.034 Uiso 1 1 calc R . .
C16 C 0.32607(9) 0.46822(8) 0.57908(6) 0.0206(2) Uani 1 1 d . . .
H16A H 0.3654 0.4840 0.6131 0.025 Uiso 1 1 calc R . .
H16B H 0.2898 0.5200 0.5707 0.025 Uiso 1 1 calc R . .
N17 N 0.27450(7) 0.39225(7) 0.59825(5) 0.0184(2) Uani 1 1 d . . .
C18 C 0.24616(9) 0.39918(9) 0.66340(6) 0.0220(2) Uani 1 1 d . . .
H18A H 0.2025 0.4454 0.6669 0.026 Uiso 1 1 calc R . .
H18B H 0.2937 0.4161 0.6906 0.026 Uiso 1 1 calc R . .
C19 C 0.21117(8) 0.31088(9) 0.68393(6) 0.0202(2) Uani 1 1 d . . .
N20 N 0.25370(7) 0.23931(7) 0.66448(5) 0.0193(2) Uani 1 1 d . . .
C21 C 0.22327(9) 0.15931(9) 0.67902(7) 0.0235(3) Uani 1 1 d . . .
H21A H 0.2523 0.1085 0.6644 0.028 Uiso 1 1 calc R . .
C22 C 0.15145(10) 0.14702(11) 0.71438(8) 0.0300(3) Uani 1 1 d . . .
H22A H 0.1319 0.0891 0.7238 0.036 Uiso 1 1 calc R . .
C23 C 0.10879(10) 0.22095(11) 0.73564(8) 0.0322(3) Uani 1 1 d . . .
H23A H 0.0599 0.2148 0.7605 0.039 Uiso 1 1 calc R . .
C24 C 0.13885(9) 0.30406(11) 0.71987(7) 0.0274(3) Uani 1 1 d . . .
H24A H 0.1104 0.3558 0.7334 0.033 Uiso 1 1 calc R . .
C25 C 0.56710(9) 0.24452(10) 0.56042(7) 0.0256(3) Uani 1 1 d . . .
H25A H 0.6145 0.2229 0.5357 0.038 Uiso 1 1 calc R . .
H25B H 0.5733 0.2251 0.6039 0.038 Uiso 1 1 calc R . .
H25C H 0.5657 0.3093 0.5589 0.038 Uiso 1 1 calc R . .
C26 C 0.20222(9) 0.38373(11) 0.55610(8) 0.0289(3) Uani 1 1 d . . .
H26A H 0.1677 0.4372 0.5588 0.043 Uiso 1 1 calc R . .
H26B H 0.1688 0.3321 0.5683 0.043 Uiso 1 1 calc R . .
H26C H 0.2220 0.3762 0.5130 0.043 Uiso 1 1 calc R . .
C30 C 0.2614(6) 0.2559(6) 0.3657(4) 0.076(2) Uani 0.443(2) 1 d PDU A 1
H30A H 0.2090 0.2308 0.3485 0.092 Uiso 0.443(2) 1 calc PR A 1
H30B H 0.2669 0.2345 0.4093 0.092 Uiso 0.443(2) 1 calc PR A 1
Cl3 Cl 0.25206(10) 0.36864(14) 0.36719(8) 0.0744(6) Uani 0.443(2) 1 d PDU A 1
Cl4 Cl 0.3480(2) 0.2127(4) 0.32106(9) 0.0645(7) Uani 0.443(2) 1 d PDU A 1
C30A C 0.2428(7) 0.1291(7) 0.3598(5) 0.050(2) Uiso 0.210(4) 1 d PDU B 2
H30C H 0.2495 0.1248 0.4058 0.060 Uiso 0.210(4) 1 calc PR B 2
H30D H 0.1867 0.1544 0.3517 0.060 Uiso 0.210(4) 1 calc PR B 2
Cl3A Cl 0.3207(4) 0.2055(5) 0.3302(3) 0.0681(17) Uiso 0.210(4) 1 d PDU B 2
Cl4A Cl 0.2456(2) 0.0215(4) 0.32856(16) 0.0597(11) Uiso 0.210(4) 1 d PDU B 2
C30B C 0.2530(12) 0.1854(11) 0.3603(11) 0.063(4) Uiso 0.143(5) 1 d PDU C 3
H30E H 0.2007 0.2142 0.3461 0.075 Uiso 0.143(5) 1 calc PR C 3
H30F H 0.2564 0.1915 0.4064 0.075 Uiso 0.143(5) 1 calc PR C 3
Cl3B Cl 0.3394(5) 0.2379(4) 0.3257(3) 0.0427(16) Uiso 0.143(5) 1 d PDU C 3
Cl4B Cl 0.2508(8) 0.0718(8) 0.3401(7) 0.115(5) Uiso 0.143(5) 1 d PDU C 3
C30C C 0.2376(9) 0.1640(8) 0.3610(7) 0.036(3) Uiso 0.142(4) 1 d PDU D 4
H30G H 0.2396 0.1580 0.4071 0.043 Uiso 0.142(4) 1 calc PR D 4
H30H H 0.1790 0.1791 0.3504 0.043 Uiso 0.142(4) 1 calc PR D 4
Cl3C Cl 0.2971(7) 0.2583(6) 0.3431(5) 0.103(3) Uiso 0.142(4) 1 d PDU D 4
Cl4C Cl 0.2545(4) 0.0593(6) 0.3314(3) 0.0535(15) Uiso 0.142(4) 1 d PDU D 4
C30D C 0.268(6) 0.2512(13) 0.362(5) 0.080(7) Uiso 0.061(2) 1 d PDU E 5
H30I H 0.2071 0.2422 0.3557 0.096 Uiso 0.061(2) 1 calc PR E 5
H30J H 0.2782 0.2502 0.4080 0.096 Uiso 0.061(2) 1 calc PR E 5
Cl3D Cl 0.2960(9) 0.3571(8) 0.3329(7) 0.078(4) Uiso 0.061(2) 1 d PDU E 5
Cl4D Cl 0.3233(8) 0.1615(8) 0.3271(6) 0.058(3) Uiso 0.061(2) 1 d PDU E 5

loop_
_atom_site_aniso_label
_atom_site_aniso_U_11
_atom_site_aniso_U_22
_atom_site_aniso_U_33
_atom_site_aniso_U_23
_atom_site_aniso_U_13
_atom_site_aniso_U_12
Mn 0.01740(9) 0.01363(9) 0.01501(9) 0.00002(6) 0.00085(6) -0.00107(6)
Cl1 0.03180(17) 0.02687(16) 0.02208(15) -0.00220(12) -0.00263(12) -0.01057(13)
Cl2 0.02514(15) 0.02338(15) 0.01979(14) -0.00261(11) -0.00452(11) -0.00226(11)
N1 0.0188(5) 0.0160(5) 0.0178(5) 0.0012(4) 0.0006(4) -0.0010(4)
C2 0.0234(6) 0.0187(6) 0.0172(5) 0.0014(4) 0.0016(4) -0.0012(4)
C3 0.0314(7) 0.0261(7) 0.0188(6) 0.0039(5) 0.0050(5) -0.0019(5)
C4 0.0326(7) 0.0249(7) 0.0237(6) 0.0087(5) 0.0024(5) -0.0039(5)
C5 0.0277(6) 0.0176(6) 0.0253(6) 0.0056(5) -0.0005(5) -0.0019(5)
C6 0.0200(5) 0.0160(5) 0.0198(6) 0.0019(4) -0.0010(4) -0.0016(4)
C7 0.0309(7) 0.0202(6) 0.0182(6) 0.0007(4) 0.0063(5) 0.0035(5)
N8 0.0249(5) 0.0160(5) 0.0185(5) 0.0010(4) 0.0020(4) 0.0010(4)
C9 0.0332(7) 0.0165(6) 0.0214(6) -0.0009(4) 0.0035(5) 0.0051(5)
C10 0.0254(6) 0.0163(5) 0.0225(6) 0.0017(4) -0.0008(5) -0.0002(5)
N11 0.0232(5) 0.0188(5) 0.0202(5) 0.0007(4) 0.0001(4) -0.0003(4)
C12 0.0263(6) 0.0273(7) 0.0197(6) 0.0014(5) -0.0008(5) -0.0043(5)
C13 0.0326(7) 0.0308(7) 0.0237(7) 0.0086(5) -0.0066(5) -0.0088(6)
C14 0.0351(8) 0.0245(7) 0.0357(8) 0.0095(6) -0.0077(6) 0.0006(6)
C15 0.0326(7) 0.0199(6) 0.0335(8) 0.0032(5) -0.0008(6) 0.0054(5)
C16 0.0238(6) 0.0139(5) 0.0241(6) 0.0005(4) 0.0025(5) 0.0005(4)
N17 0.0181(5) 0.0186(5) 0.0186(5) 0.0006(4) 0.0010(4) -0.0011(4)
C18 0.0244(6) 0.0179(6) 0.0235(6) -0.0020(5) 0.0057(5) 0.0025(5)
C19 0.0206(6) 0.0202(6) 0.0198(6) -0.0008(4) 0.0035(4) 0.0003(4)
N20 0.0189(5) 0.0190(5) 0.0201(5) -0.0015(4) 0.0026(4) -0.0013(4)
C21 0.0244(6) 0.0205(6) 0.0257(6) -0.0012(5) 0.0039(5) -0.0034(5)
C22 0.0303(7) 0.0271(7) 0.0327(8) 0.0019(6) 0.0078(6) -0.0079(6)
C23 0.0267(7) 0.0357(8) 0.0340(8) 0.0019(6) 0.0132(6) -0.0040(6)
C24 0.0239(6) 0.0283(7) 0.0299(7) -0.0006(6) 0.0096(5) 0.0027(5)
C25 0.0224(6) 0.0269(7) 0.0275(7) 0.0009(5) 0.0027(5) 0.0006(5)
C26 0.0210(6) 0.0359(8) 0.0298(7) 0.0036(6) -0.0058(5) -0.0017(5)
C30 0.053(3) 0.148(6) 0.028(2) -0.008(3) 0.003(2) 0.047(4)
Cl3 0.0539(8) 0.1124(15) 0.0570(9) -0.0178(9) -0.0002(6) -0.0137(8)
Cl4 0.0641(14) 0.0879(17) 0.0415(8) 0.0042(9) 0.0117(7) 0.0353(13)

loop_
_atom_type_symbol
_atom_type_description
_atom_type_scat_dispersion_real
_atom_type_scat_dispersion_imag
_atom_type_scat_source
C C 0.0033 0.0016 'International Tables Vol C Tables 4.2.6.8 and 6.1.1.4'
H H 0.0000 0.0000 'International Tables Vol C Tables 4.2.6.8 and 6.1.1.4'
N N 0.0061 0.0033 'International Tables Vol C Tables 4.2.6.8 and 6.1.1.4'
Cl Cl 0.1484 0.1585 'International Tables Vol C Tables 4.2.6.8 and 6.1.1.4'
Mn Mn 0.3368 0.7283 'International Tables Vol C Tables 4.2.6.8 and 6.1.1.4'

loop_
_geom_angle_atom_site_label_1
_geom_angle_atom_site_label_2
_geom_angle_atom_site_label_3
_geom_angle
N1 Mn N20 136.90(4)
N1 Mn N11 136.72(4)
N20 Mn N11 86.35(4)
N1 Mn N17 69.22(4)
N20 Mn N17 68.77(4)
N11 Mn N17 152.52(4)
N1 Mn N8 68.72(4)
N20 Mn N8 152.26(4)
N11 Mn N8 68.69(4)
N17 Mn N8 137.94(4)
N1 Mn Cl1 91.61(3)
N20 Mn Cl1 84.16(3)
N11 Mn Cl1 91.87(3)
N17 Mn Cl1 96.82(3)
N8 Mn Cl1 84.76(3)
N1 Mn Cl2 91.77(3)
N20 Mn Cl2 94.13(3)
N11 Mn Cl2 84.90(3)
N17 Mn Cl2 85.43(3)
N8 Mn Cl2 95.43(3)
Cl1 Mn Cl2 176.445(14)
C2 N1 C6 119.40(11)
C2 N1 Mn 120.73(9)
C6 N1 Mn 119.82(8)
N1 C2 C3 121.85(12)
N1 C2 C7 115.26(11)
C3 C2 C7 122.87(12)
C4 C3 C2 118.92(13)
C5 C4 C3 119.17(13)
C4 C5 C6 118.72(13)
N1 C6 C5 121.89(12)
N1 C6 C16 115.52(11)
C5 C6 C16 122.58(12)
N8 C7 C2 110.22(11)
C9 N8 C7 111.60(11)
C9 N8 C25 110.90(11)
C7 N8 C25 110.55(11)
C9 N8 Mn 106.33(8)
C7 N8 Mn 106.92(8)
C25 N8 Mn 110.38(8)
N8 C9 C10 110.12(11)
N11 C10 C15 122.23(13)
N11 C10 C9 115.92(12)
C15 C10 C9 121.86(13)
C12 N11 C10 117.86(12)
C12 N11 Mn 124.15(10)
C10 N11 Mn 117.67(9)
N11 C12 C13 123.13(14)
C14 C13 C12 118.82(14)
C13 C14 C15 118.63(14)
C14 C15 C10 119.31(15)
N17 C16 C6 109.37(10)
C18 N17 C26 110.21(11)
C18 N17 C16 112.42(11)
C26 N17 C16 109.71(11)
C18 N17 Mn 105.20(8)
C26 N17 Mn 113.10(9)
C16 N17 Mn 106.12(8)
N17 C18 C19 109.06(11)
N20 C19 C24 122.11(13)
N20 C19 C18 115.69(11)
C24 C19 C18 122.19(12)
C21 N20 C19 118.10(12)
C21 N20 Mn 123.73(9)
C19 N20 Mn 117.69(9)
N20 C21 C22 123.22(14)
C23 C22 C21 118.56(14)
C22 C23 C24 118.70(14)
C23 C24 C19 119.28(14)
Cl3 C30 Cl4 115.9(5)
Cl4A C30A Cl3A 116.0(7)
Cl3B C30B Cl4B 110.5(10)
Cl4C C30C Cl3C 125.4(9)
Cl3D C30D Cl4D 114.1(14)

loop_
_geom_bond_atom_site_label_1
_geom_bond_atom_site_label_2
_geom_bond_distance
Mn N1 2.3008(11)
Mn N20 2.3645(11)
Mn N11 2.3880(12)
Mn N17 2.4677(11)
Mn N8 2.4698(11)
Mn Cl1 2.5273(4)
Mn Cl2 2.5359(4)
N1 C2 1.3401(17)
N1 C6 1.3444(16)
C2 C3 1.3906(18)
C2 C7 1.5108(19)
C3 C4 1.388(2)
C4 C5 1.388(2)
C5 C6 1.3915(18)
C6 C16 1.5046(19)
C7 N8 1.4676(17)
N8 C9 1.4663(17)
N8 C25 1.4690(19)
C9 C10 1.5062(19)
C10 N11 1.3454(18)
C10 C15 1.3921(19)
N11 C12 1.3439(18)
C12 C13 1.387(2)
C13 C14 1.383(2)
C14 C15 1.387(2)
C16 N17 1.4712(17)
N17 C18 1.4685(17)
N17 C26 1.4705(18)
C18 C19 1.5117(19)
C19 N20 1.3430(17)
C19 C24 1.3914(18)
N20 C21 1.3394(17)
C21 C22 1.387(2)
C22 C23 1.385(2)
C23 C24 1.386(2)
C30 Cl3 1.711(8)
C30 Cl4 1.803(6)
C30A Cl4A 1.758(10)
C30A Cl3A 1.812(10)
C30B Cl3B 1.755(13)
C30B Cl4B 1.771(13)
C30C Cl4C 1.725(11)
C30C Cl3C 1.755(12)
C30D Cl3D 1.777(16)
C30D Cl4D 1.787(16)
